data_7711764
loop_
_publ_author_name
'Luz, Christian'
'Glok, Eduard'
'Horrer, G\"unther'
'Radius, Udo'

_publ_section_title
;
 N Heterocyclic Carbene and Cyclic (Alkyl)(amino)carbene Complexes of
 Molybdenum(IV) and Tungsten(IV)
;
_journal_name_full 'Dalton Transactions'
_journal_paper_doi 10.1039/D2DT03409C
_journal_year 2022
_chemical_formula_moiety 'C47 H67 Cl4 N3 W, C6 H6'
_chemical_formula_sum 'C53 H73 Cl4 N3 W'
_chemical_formula_weight 1077.79
_space_group_crystal_system monoclinic
_space_group_IT_number 11
_space_group_name_Hall '-P 2yb'
_space_group_name_H-M_alt 'P 1 21/m 1'
_atom_sites_solution_hydrogens geom
_atom_sites_solution_primary dual
_atom_sites_solution_secondary difmap
_audit_creation_method SHELXL-2018/3
_audit_update_record
;
2022-10-20 deposited with the CCDC.	2022-11-14 downloaded from the CCDC.
;
_cell_angle_alpha 90
_cell_angle_beta 106.711(3)
_cell_angle_gamma 90
_cell_formula_units_Z 2
_cell_length_a 10.4290(3)
_cell_length_b 19.2372(5)
_cell_length_c 13.3968(4)
_cell_measurement_reflns_used 19262
_cell_measurement_temperature 100(2)
_cell_measurement_theta_max 30.8260
_cell_measurement_theta_min 2.1100
_cell_volume 2574.22(13)
_computing_cell_refinement 'CrysAlisPro 1.171.40.53 (Rigaku OD, 2019)'
_computing_data_collection 'CrysAlisPro 1.171.40.53 (Rigaku OD, 2019)'
_computing_data_reduction 'CrysAlisPro 1.171.40.53 (Rigaku OD, 2019)'
_computing_molecular_graphics 'ShelXLe (Huebschle et all, 2011)'
_computing_publication_material 'SHELXL-2014/6 (Sheldrick, 2014)'
_computing_structure_refinement 'SHELXL-2018/3 (Sheldrick, 2018)'
_computing_structure_solution 'SHELXT 2014/5 (Sheldrick, 2014)'
_diffrn_ambient_temperature 100(2)
_diffrn_measured_fraction_theta_full 1.000
_diffrn_measured_fraction_theta_max 0.804
_diffrn_measurement_device_type 'XtaLAB Synergy, Dualflex, HyPix'
_diffrn_measurement_method '\w scans'
_diffrn_radiation_type MoK\a
_diffrn_radiation_wavelength 0.71073
_diffrn_reflns_av_R_equivalents 0.0459
_diffrn_reflns_av_unetI/netI 0.0406
_diffrn_reflns_Laue_measured_fraction_full 1.000
_diffrn_reflns_Laue_measured_fraction_max 0.804
_diffrn_reflns_limit_h_max 13
_diffrn_reflns_limit_h_min -14
_diffrn_reflns_limit_k_max 26
_diffrn_reflns_limit_k_min -24
_diffrn_reflns_limit_l_max 16
_diffrn_reflns_limit_l_min -17
_diffrn_reflns_number 29352
_diffrn_reflns_point_group_measured_fraction_full 1.000
_diffrn_reflns_point_group_measured_fraction_max 0.804
_diffrn_reflns_theta_full 26.000
_diffrn_reflns_theta_max 30.802
_diffrn_reflns_theta_min 1.908
_diffrn_source 'micro-focus sealed X-ray tube'
_exptl_absorpt_coefficient_mu 2.488
_exptl_absorpt_correction_T_max 1.00000
_exptl_absorpt_correction_T_min 0.77837
_exptl_absorpt_correction_type multi-scan
_exptl_absorpt_process_details
;
CrysAlisPro 1.171.41.93a (Rigaku Oxford Diffraction, 2020)
Empirical absorption correction using spherical harmonics,
implemented in SCALE3 ABSPACK scaling algorithm.
;
_exptl_crystal_colour yellow
_exptl_crystal_density_diffrn 1.390
_exptl_crystal_description block
_exptl_crystal_F_000 1108
_exptl_crystal_size_max 0.360
_exptl_crystal_size_mid 0.210
_exptl_crystal_size_min 0.070
_refine_diff_density_max 2.017
_refine_diff_density_min -1.507
_refine_diff_density_rms 0.123
_refine_ls_extinction_method none
_refine_ls_goodness_of_fit_ref 1.030
_refine_ls_hydrogen_treatment constr
_refine_ls_matrix_type full
_refine_ls_number_parameters 301
_refine_ls_number_reflns 6656
_refine_ls_number_restraints 0
_refine_ls_restrained_S_all 1.030
_refine_ls_R_factor_all 0.0404
_refine_ls_R_factor_gt 0.0303
_refine_ls_shift/su_max 0.003
_refine_ls_shift/su_mean 0.000
_refine_ls_structure_factor_coef Fsqd
_refine_ls_weighting_details 'w=1/[\s^2^(Fo^2^)+(0.0360P)^2^+2.7223P] where P=(Fo^2^+2Fc^2^)/3'
_refine_ls_weighting_scheme calc
_refine_ls_wR_factor_gt 0.0680
_refine_ls_wR_factor_ref 0.0728
_reflns_Friedel_coverage 0.000
_reflns_number_gt 5812
_reflns_number_total 6656
_reflns_threshold_expression 'I > 2\s(I)'
_cod_data_source_file d2dt03409c2.cif
_cod_data_source_block compound_13
_cod_original_sg_symbol_H-M 'P 21/m'
_cod_database_code 7711764
_shelx_shelxl_version_number 2018/3
_shelx_space_group_comment
;
The symmetry employed for this shelxl refinement is uniquely defined
by the following loop, which should always be used as a source of
symmetry information in preference to the above space-group names.
They are only intended as comments.
;
_shelx_estimated_absorpt_t_min 0.468
_shelx_estimated_absorpt_t_max 0.845

loop_
_space_group_symop_operation_xyz
'x, y, z'
'-x, y+1/2, -z'
'-x, -y, -z'
'x, -y-1/2, z'

loop_
_atom_site_label
_atom_site_type_symbol
_atom_site_fract_x
_atom_site_fract_y
_atom_site_fract_z
_atom_site_U_iso_or_equiv
_atom_site_adp_type
_atom_site_occupancy
_atom_site_site_symmetry_order
_atom_site_calc_flag
_atom_site_refinement_flags_posn
_atom_site_refinement_flags_adp
_atom_site_refinement_flags_occupancy
_atom_site_disorder_assembly
_atom_site_disorder_group
W001 W 0.37844(2) 0.750000 0.55953(2) 0.01286(5) Uani 1 2 d S T P . .
Cl02 Cl 0.17411(9) 0.750000 0.59742(7) 0.01640(18) Uani 1 2 d S T P . .
Cl03 Cl 0.55675(9) 0.750000 0.47977(7) 0.01894(19) Uani 1 2 d S T P . .
Cl04 Cl 0.40087(7) 0.87120(3) 0.57501(5) 0.01735(13) Uani 1 1 d . . . . .
N005 N 0.2240(2) 0.69426(11) 0.31947(17) 0.0124(4) Uani 1 1 d . . . . .
N006 N 0.4710(3) 0.750000 0.8182(3) 0.0171(7) Uani 1 2 d S T P A .
C007 C 0.1033(3) 0.59794(13) 0.3704(2) 0.0153(5) Uani 1 1 d . . . . .
C008 C 0.2174(3) 0.62149(13) 0.3447(2) 0.0138(5) Uani 1 1 d . . . . .
C009 C 0.2575(4) 0.750000 0.3859(3) 0.0127(7) Uani 1 2 d S T P . .
C00A C -0.0104(3) 0.64683(14) 0.3732(2) 0.0181(5) Uani 1 1 d . . . . .
H00C H 0.027437 0.694831 0.386690 0.022 Uiso 1 1 calc R U . . .
C00B C 0.0952(3) 0.52686(14) 0.3883(2) 0.0173(5) Uani 1 1 d . . . . .
H00D H 0.020474 0.509242 0.407447 0.021 Uiso 1 1 calc R U . . .
C00C C 0.3368(4) 0.750000 0.8348(3) 0.0194(8) Uani 1 2 d S T P . .
C00D C 0.5056(4) 0.750000 0.7315(3) 0.0139(7) Uani 1 2 d S T P . .
C00E C 0.3046(3) 0.50622(14) 0.3509(2) 0.0172(5) Uani 1 1 d . . . . .
H00G H 0.371511 0.474576 0.344045 0.021 Uiso 1 1 calc R U . . .
C00F C 0.3182(3) 0.57696(13) 0.3330(2) 0.0149(5) Uani 1 1 d . . . . .
C00G C 0.1764(3) 0.71514(14) 0.2162(2) 0.0173(5) Uani 1 1 d . . . . .
H00H H 0.149092 0.685700 0.156880 0.021 Uiso 1 1 calc R U . . .
C00H C 0.1940(3) 0.48153(14) 0.3785(2) 0.0191(6) Uani 1 1 d . . . . .
H00I H 0.186345 0.433281 0.390800 0.023 Uiso 1 1 calc R U . . .
C00I C -0.0744(3) 0.62898(15) 0.4599(2) 0.0209(6) Uani 1 1 d . . . . .
H00J H -0.139797 0.664875 0.462946 0.031 Uiso 1 1 calc R U . . .
H00K H -0.004678 0.626826 0.526889 0.031 Uiso 1 1 calc R U . . .
H00L H -0.119411 0.583844 0.445147 0.031 Uiso 1 1 calc R U . . .
C00J C 0.4383(3) 0.60316(14) 0.3013(2) 0.0180(5) Uani 1 1 d . . . . .
H00M H 0.440162 0.654993 0.307310 0.022 Uiso 1 1 calc R U . . .
C00K C 0.6598(4) 0.750000 0.7606(3) 0.0169(8) Uani 1 2 d S T P . .
C00L C 0.2780(3) 0.68577(15) 0.8490(2) 0.0201(6) Uani 1 1 d . . . . .
C00M C 0.2102(3) 0.58468(15) 0.7268(2) 0.0251(6) Uani 1 1 d . . . . .
H00N H 0.191250 0.617668 0.668629 0.038 Uiso 1 1 calc R U . . .
H00O H 0.128817 0.577136 0.748010 0.038 Uiso 1 1 calc R U . . .
H00P H 0.239936 0.540405 0.704885 0.038 Uiso 1 1 calc R U . . .
C00N C 0.5699(3) 0.57528(16) 0.3721(3) 0.0259(6) Uani 1 1 d . . . . .
H00Q H 0.572393 0.524641 0.364896 0.039 Uiso 1 1 calc R U . . .
H00R H 0.577108 0.587178 0.444649 0.039 Uiso 1 1 calc R U . . .
H00S H 0.644801 0.596085 0.352290 0.039 Uiso 1 1 calc R U . . .
C00O C -0.1183(3) 0.64746(16) 0.2669(2) 0.0240(6) Uani 1 1 d . . . . .
H00T H -0.078613 0.663357 0.212892 0.036 Uiso 1 1 calc R U . . .
H00U H -0.190891 0.679003 0.269962 0.036 Uiso 1 1 calc R U . . .
H00V H -0.154148 0.600424 0.250126 0.036 Uiso 1 1 calc R U . . .
C00P C 0.7138(3) 0.81513(15) 0.7206(3) 0.0253(6) Uani 1 1 d . . . . .
H00W H 0.684890 0.815254 0.644255 0.038 Uiso 1 1 calc R U . . .
H00X H 0.811873 0.815117 0.745521 0.038 Uiso 1 1 calc R U . . .
H00Y H 0.679304 0.856659 0.746529 0.038 Uiso 1 1 calc R U . . .
C00Q C 0.3205(3) 0.61416(15) 0.8189(2) 0.0231(6) Uani 1 1 d . . . . .
H00Z H 0.404181 0.619660 0.797398 0.028 Uiso 1 1 calc R U . . .
C00R C 0.4241(3) 0.58444(18) 0.1873(3) 0.0296(7) Uani 1 1 d . . . . .
H010 H 0.342205 0.605466 0.142272 0.044 Uiso 1 1 calc R U . . .
H011 H 0.419293 0.533811 0.178997 0.044 Uiso 1 1 calc R U . . .
H012 H 0.501708 0.602099 0.167810 0.044 Uiso 1 1 calc R U . . .
C00S C 0.1114(4) 0.750000 0.9048(4) 0.0275(9) Uani 1 2 d S T P . .
H013 H 0.037192 0.750000 0.932532 0.033 Uiso 1 2 calc R U P . .
C00T C 0.1650(3) 0.68764(16) 0.8848(2) 0.0259(6) Uani 1 1 d . . . . .
H014 H 0.124158 0.645276 0.895649 0.031 Uiso 1 1 calc R U . . .
C00U C 0.5875(5) 0.750000 0.9199(3) 0.0323(11) Uani 1 2 d S T P . .
C00V C 0.0299(4) 0.52498(17) 0.1012(3) 0.0322(7) Uani 1 1 d . . . . .
H015 H 0.050381 0.542240 0.170427 0.039 Uiso 1 1 calc R U . . .
C00W C 0.0882(4) 0.46461(17) 0.0807(3) 0.0335(8) Uani 1 1 d . . . . .
H016 H 0.148910 0.439998 0.135863 0.040 Uiso 1 1 calc R U . . .
C00X C -0.0586(4) 0.56043(18) 0.0206(3) 0.0366(8) Uani 1 1 d . . . . .
H017 H -0.099211 0.602087 0.034491 0.044 Uiso 1 1 calc R U . . .
C00Y C 0.3464(4) 0.56070(19) 0.9084(3) 0.0360(8) Uani 1 1 d . . . . .
H018 H 0.375465 0.516589 0.885415 0.054 Uiso 1 1 calc R U . . .
H019 H 0.263838 0.553307 0.927977 0.054 Uiso 1 1 calc R U . . .
H01A H 0.416428 0.578248 0.968732 0.054 Uiso 1 1 calc R U . . .
C00Z C 0.7059(5) 0.750000 0.8804(4) 0.0389(13) Uani 1 2 d S T P A .
H01B H 0.761152 0.708299 0.906120 0.047 Uiso 0.5 1 calc R U P . .
H01C H 0.761152 0.791701 0.906120 0.047 Uiso 0.5 1 calc R U P . .
C1 C 0.5974(8) 0.8280(4) 0.9687(6) 0.0338(15) Uiso 0.5 1 d . . P A -1
H1A H 0.678875 0.831912 1.027283 0.051 Uiso 0.5 1 calc R U P A -1
H1B H 0.518961 0.836894 0.993138 0.051 Uiso 0.5 1 calc R U P A -1
H1C H 0.600339 0.862051 0.915004 0.051 Uiso 0.5 1 calc R U P A -1
C2 C 0.5725(9) 0.7043(4) 1.0006(7) 0.0439(18) Uiso 0.5 1 d . . P A -1
H2A H 0.648920 0.710007 1.062809 0.066 Uiso 0.5 1 calc R U P A -1
H2B H 0.568605 0.656061 0.976397 0.066 Uiso 0.5 1 calc R U P A -1
H2C H 0.489586 0.715676 1.017622 0.066 Uiso 0.5 1 calc R U P A -1

loop_
_atom_site_aniso_label
_atom_site_aniso_U_11
_atom_site_aniso_U_22
_atom_site_aniso_U_33
_atom_site_aniso_U_23
_atom_site_aniso_U_13
_atom_site_aniso_U_12
W001 0.01285(8) 0.01213(8) 0.01258(8) 0.000 0.00202(6) 0.000
Cl02 0.0133(4) 0.0193(4) 0.0164(4) 0.000 0.0039(4) 0.000
Cl03 0.0143(4) 0.0246(5) 0.0185(5) 0.000 0.0056(4) 0.000
Cl04 0.0211(3) 0.0125(3) 0.0173(3) -0.0004(2) 0.0036(3) -0.0014(2)
N005 0.0115(11) 0.0120(10) 0.0129(11) 0.0000(8) 0.0021(9) -0.0013(8)
N006 0.0144(17) 0.0247(17) 0.0103(16) 0.000 0.0005(13) 0.000
C007 0.0135(13) 0.0162(12) 0.0145(13) -0.0008(9) 0.0013(11) -0.0015(10)
C008 0.0147(13) 0.0134(12) 0.0116(12) -0.0008(9) 0.0009(10) -0.0011(9)
C009 0.0103(17) 0.0139(17) 0.0137(18) 0.000 0.0032(14) 0.000
C00A 0.0180(14) 0.0161(13) 0.0208(14) -0.0011(10) 0.0066(11) -0.0016(10)
C00B 0.0182(14) 0.0173(13) 0.0155(14) -0.0009(10) 0.0033(11) -0.0037(10)
C00C 0.0087(18) 0.035(2) 0.0112(19) 0.000 -0.0023(15) 0.000
C00D 0.0161(19) 0.0078(16) 0.0168(19) 0.000 0.0029(15) 0.000
C00E 0.0177(14) 0.0162(13) 0.0166(14) -0.0011(10) 0.0030(11) 0.0021(10)
C00F 0.0136(13) 0.0171(12) 0.0118(12) -0.0015(9) 0.0003(10) 0.0001(10)
C00G 0.0188(14) 0.0197(13) 0.0127(13) -0.0013(10) 0.0035(11) 0.0009(11)
C00H 0.0244(15) 0.0149(13) 0.0166(14) 0.0008(10) 0.0035(12) -0.0009(10)
C00I 0.0165(14) 0.0266(15) 0.0197(14) -0.0014(11) 0.0053(12) -0.0008(11)
C00J 0.0165(14) 0.0176(13) 0.0214(14) -0.0001(10) 0.0078(12) 0.0013(10)
C00K 0.016(2) 0.0202(19) 0.0148(19) 0.000 0.0046(16) 0.000
C00L 0.0162(14) 0.0302(15) 0.0132(13) 0.0013(10) 0.0031(11) -0.0005(11)
C00M 0.0300(17) 0.0199(14) 0.0255(16) 0.0008(11) 0.0081(14) -0.0026(12)
C00N 0.0183(15) 0.0265(15) 0.0324(17) 0.0034(12) 0.0064(13) 0.0023(12)
C00O 0.0189(15) 0.0273(15) 0.0245(16) 0.0038(11) 0.0041(12) 0.0049(11)
C00P 0.0196(15) 0.0217(15) 0.0311(17) 0.0003(12) 0.0017(13) -0.0050(11)
C00Q 0.0248(16) 0.0248(15) 0.0208(15) 0.0055(11) 0.0084(13) 0.0056(12)
C00R 0.0273(17) 0.0417(19) 0.0243(17) -0.0045(13) 0.0146(14) -0.0016(14)
C00S 0.018(2) 0.036(2) 0.031(2) 0.000 0.0112(19) 0.000
C00T 0.0251(17) 0.0284(16) 0.0261(16) 0.0025(12) 0.0105(13) -0.0017(12)
C00U 0.014(2) 0.067(3) 0.012(2) 0.000 -0.0012(17) 0.000
C00V 0.043(2) 0.0312(17) 0.0182(15) -0.0043(12) 0.0021(15) 0.0011(14)
C00W 0.039(2) 0.0305(17) 0.0230(17) 0.0008(12) -0.0041(15) 0.0039(14)
C00X 0.046(2) 0.0310(18) 0.0267(18) -0.0055(13) 0.0010(16) 0.0104(15)
C00Y 0.044(2) 0.0364(19) 0.0295(18) 0.0131(14) 0.0137(17) 0.0113(15)
C00Z 0.020(2) 0.083(4) 0.011(2) 0.000 -0.0009(18) 0.000

loop_
_atom_type_symbol
_atom_type_description
_atom_type_scat_dispersion_real
_atom_type_scat_dispersion_imag
_atom_type_scat_source
C C 0.0033 0.0016 'International Tables Vol C Tables 4.2.6.8 and 6.1.1.4'
H H 0.0000 0.0000 'International Tables Vol C Tables 4.2.6.8 and 6.1.1.4'
N N 0.0061 0.0033 'International Tables Vol C Tables 4.2.6.8 and 6.1.1.4'
Cl Cl 0.1484 0.1585 'International Tables Vol C Tables 4.2.6.8 and 6.1.1.4'
W W -0.8490 6.8722 'International Tables Vol C Tables 4.2.6.8 and 6.1.1.4'

loop_
_geom_angle_atom_site_label_1
_geom_angle_atom_site_label_2
_geom_angle_atom_site_label_3
_geom_angle
_geom_angle_site_symmetry_1
_geom_angle_site_symmetry_3
_geom_angle_publ_flag
C00D W001 C009 178.15(13) . . ?
C00D W001 Cl02 94.69(10) . . ?
C009 W001 Cl02 87.16(9) . . ?
C00D W001 Cl04 84.120(17) . . ?
C009 W001 Cl04 95.790(17) . . ?
Cl02 W001 Cl04 93.151(17) . . ?
C00D W001 Cl04 84.120(17) . 4_575 ?
C009 W001 Cl04 95.790(17) . 4_575 ?
Cl02 W001 Cl04 93.150(17) . 4_575 ?
Cl04 W001 Cl04 167.07(3) . 4_575 ?
C00D W001 Cl03 98.54(10) . . ?
C009 W001 Cl03 79.61(9) . . ?
Cl02 W001 Cl03 166.77(3) . . ?
Cl04 W001 Cl03 88.223(17) . . ?
Cl04 W001 Cl03 88.224(17) 4_575 . ?
C009 N005 C00G 111.8(2) . . ?
C009 N005 C008 128.7(2) . . ?
C00G N005 C008 119.0(2) . . ?
C00D N006 C00C 130.2(3) . . ?
C00D N006 C00U 115.8(3) . . ?
C00C N006 C00U 114.0(3) . . ?
C00B C007 C008 117.1(2) . . ?
C00B C007 C00A 121.0(2) . . ?
C008 C007 C00A 121.8(2) . . ?
C00F C008 C007 123.1(2) . . ?
C00F C008 N005 118.6(2) . . ?
C007 C008 N005 118.1(2) . . ?
N005 C009 N005 102.7(3) 4_575 . ?
N005 C009 W001 128.13(15) 4_575 . ?
N005 C009 W001 128.13(15) . . ?
C007 C00A C00I 113.0(2) . . ?
C007 C00A C00O 110.4(2) . . ?
C00I C00A C00O 109.9(2) . . ?
C007 C00A H00C 107.8 . . ?
C00I C00A H00C 107.8 . . ?
C00O C00A H00C 107.8 . . ?
C00H C00B C007 121.1(3) . . ?
C00H C00B H00D 119.4 . . ?
C007 C00B H00D 119.4 . . ?
C00L C00C C00L 121.5(4) . 4_575 ?
C00L C00C N006 119.02(18) . . ?
C00L C00C N006 119.01(19) 4_575 . ?
N006 C00D C00K 107.9(3) . . ?
N006 C00D W001 131.3(3) . . ?
C00K C00D W001 120.8(3) . . ?
C00H C00E C00F 120.7(3) . . ?
C00H C00E H00G 119.6 . . ?
C00F C00E H00G 119.6 . . ?
C00E C00F C008 117.4(2) . . ?
C00E C00F C00J 120.3(2) . . ?
C008 C00F C00J 122.3(2) . . ?
C00G C00G N005 106.81(14) 4_575 . ?
C00G C00G H00H 126.6 4_575 . ?
N005 C00G H00H 126.6 . . ?
C00B C00H C00E 120.4(3) . . ?
C00B C00H H00I 119.8 . . ?
C00E C00H H00I 119.8 . . ?
C00A C00I H00J 109.5 . . ?
C00A C00I H00K 109.5 . . ?
H00J C00I H00K 109.5 . . ?
C00A C00I H00L 109.5 . . ?
H00J C00I H00L 109.5 . . ?
H00K C00I H00L 109.5 . . ?
C00F C00J C00N 112.1(2) . . ?
C00F C00J C00R 110.4(2) . . ?
C00N C00J C00R 110.4(2) . . ?
C00F C00J H00M 107.9 . . ?
C00N C00J H00M 107.9 . . ?
C00R C00J H00M 107.9 . . ?
C00P C00K C00P 109.7(3) . 4_575 ?
C00P C00K C00Z 109.2(2) . . ?
C00P C00K C00Z 109.2(2) 4_575 . ?
C00P C00K C00D 111.9(2) . . ?
C00P C00K C00D 111.9(2) 4_575 . ?
C00Z C00K C00D 104.7(3) . . ?
C00T C00L C00C 117.7(3) . . ?
C00T C00L C00Q 116.7(3) . . ?
C00C C00L C00Q 125.4(3) . . ?
C00Q C00M H00N 109.5 . . ?
C00Q C00M H00O 109.5 . . ?
H00N C00M H00O 109.5 . . ?
C00Q C00M H00P 109.5 . . ?
H00N C00M H00P 109.5 . . ?
H00O C00M H00P 109.5 . . ?
C00J C00N H00Q 109.5 . . ?
C00J C00N H00R 109.5 . . ?
H00Q C00N H00R 109.5 . . ?
C00J C00N H00S 109.5 . . ?
H00Q C00N H00S 109.5 . . ?
H00R C00N H00S 109.5 . . ?
C00A C00O H00T 109.5 . . ?
C00A C00O H00U 109.5 . . ?
H00T C00O H00U 109.5 . . ?
C00A C00O H00V 109.5 . . ?
H00T C00O H00V 109.5 . . ?
H00U C00O H00V 109.5 . . ?
C00K C00P H00W 109.5 . . ?
C00K C00P H00X 109.5 . . ?
H00W C00P H00X 109.5 . . ?
C00K C00P H00Y 109.5 . . ?
H00W C00P H00Y 109.5 . . ?
H00X C00P H00Y 109.5 . . ?
C00M C00Q C00L 109.7(2) . . ?
C00M C00Q C00Y 107.6(3) . . ?
C00L C00Q C00Y 113.1(3) . . ?
C00M C00Q H00Z 108.8 . . ?
C00L C00Q H00Z 108.8 . . ?
C00Y C00Q H00Z 108.8 . . ?
C00J C00R H010 109.5 . . ?
C00J C00R H011 109.5 . . ?
H010 C00R H011 109.5 . . ?
C00J C00R H012 109.5 . . ?
H010 C00R H012 109.5 . . ?
H011 C00R H012 109.5 . . ?
C00T C00S C00T 120.5(4) 4_575 . ?
C00T C00S H013 119.8 4_575 . ?
C00T C00S H013 119.8 . . ?
C00S C00T C00L 121.2(3) . . ?
C00S C00T H014 119.4 . . ?
C00L C00T H014 119.4 . . ?
C2 C00U C00Z 123.6(4) . . ?
C2 C00U N006 115.8(4) . . ?
C00Z C00U N006 102.2(3) . . ?
C2 C00U C1 105.6(5) . . ?
C00Z C00U C1 100.4(3) . . ?
N006 C00U C1 107.3(3) . . ?
C00W C00V C00X 119.7(3) . . ?
C00W C00V H015 120.2 . . ?
C00X C00V H015 120.2 . . ?
C00V C00W C00X 120.1(3) . 3_565 ?
C00V C00W H016 119.9 . . ?
C00X C00W H016 119.9 3_565 . ?
C00V C00X C00W 120.2(3) . 3_565 ?
C00V C00X H017 119.9 . . ?
C00W C00X H017 119.9 3_565 . ?
C00Q C00Y H018 109.5 . . ?
C00Q C00Y H019 109.5 . . ?
H018 C00Y H019 109.5 . . ?
C00Q C00Y H01A 109.5 . . ?
H018 C00Y H01A 109.5 . . ?
H019 C00Y H01A 109.5 . . ?
C00U C00Z C00K 109.3(4) . . ?
C00U C00Z H01B 109.8 . . ?
C00K C00Z H01B 109.8 . . ?
C00U C00Z H01C 109.8 . . ?
C00K C00Z H01C 109.8 . . ?
H01B C00Z H01C 108.3 . . ?
C00U C1 H1A 109.5 . . ?
C00U C1 H1B 109.5 . . ?
H1A C1 H1B 109.5 . . ?
C00U C1 H1C 109.5 . . ?
H1A C1 H1C 109.5 . . ?
H1B C1 H1C 109.5 . . ?
C00U C2 H2A 109.5 . . ?
C00U C2 H2B 109.5 . . ?
H2A C2 H2B 109.5 . . ?
C00U C2 H2C 109.5 . . ?
H2A C2 H2C 109.5 . . ?
H2B C2 H2C 109.5 . . ?

loop_
_geom_bond_atom_site_label_1
_geom_bond_atom_site_label_2
_geom_bond_distance
_geom_bond_site_symmetry_2
_geom_bond_publ_flag
W001 C00D 2.304(4) . ?
W001 C009 2.305(4) . ?
W001 Cl02 2.3282(9) . ?
W001 Cl04 2.3465(6) . ?
W001 Cl04 2.3465(6) 4_575 ?
W001 Cl03 2.3964(9) . ?
N005 C009 1.373(3) . ?
N005 C00G 1.389(3) . ?
N005 C008 1.446(3) . ?
N006 C00D 1.312(5) . ?
N006 C00C 1.479(5) . ?
N006 C00U 1.542(5) . ?
C007 C00B 1.395(4) . ?
C007 C008 1.405(4) . ?
C007 C00A 1.523(4) . ?
C008 C00F 1.400(4) . ?
C00A C00I 1.535(4) . ?
C00A C00O 1.541(4) . ?
C00A H00C 1.0000 . ?
C00B C00H 1.385(4) . ?
C00B H00D 0.9500 . ?
C00C C00L 1.416(3) . ?
C00C C00L 1.416(3) 4_575 ?
C00D C00K 1.543(5) . ?
C00E C00H 1.392(4) . ?
C00E C00F 1.396(4) . ?
C00E H00G 0.9500 . ?
C00F C00J 1.519(4) . ?
C00G C00G 1.341(6) 4_575 ?
C00G H00H 0.9500 . ?
C00H H00I 0.9500 . ?
C00I H00J 0.9800 . ?
C00I H00K 0.9800 . ?
C00I H00L 0.9800 . ?
C00J C00N 1.524(4) . ?
C00J C00R 1.535(4) . ?
C00J H00M 1.0000 . ?
C00K C00P 1.532(4) . ?
C00K C00P 1.532(4) 4_575 ?
C00K C00Z 1.537(6) . ?
C00L C00T 1.395(4) . ?
C00L C00Q 1.536(4) . ?
C00M C00Q 1.534(4) . ?
C00M H00N 0.9800 . ?
C00M H00O 0.9800 . ?
C00M H00P 0.9800 . ?
C00N H00Q 0.9800 . ?
C00N H00R 0.9800 . ?
C00N H00S 0.9800 . ?
C00O H00T 0.9800 . ?
C00O H00U 0.9800 . ?
C00O H00V 0.9800 . ?
C00P H00W 0.9800 . ?
C00P H00X 0.9800 . ?
C00P H00Y 0.9800 . ?
C00Q C00Y 1.544(4) . ?
C00Q H00Z 1.0000 . ?
C00R H010 0.9800 . ?
C00R H011 0.9800 . ?
C00R H012 0.9800 . ?
C00S C00T 1.382(4) 4_575 ?
C00S C00T 1.382(4) . ?
C00S H013 0.9500 . ?
C00T H014 0.9500 . ?
C00U C2 1.437(9) . ?
C00U C00Z 1.476(7) . ?
C00U C1 1.628(7) . ?
C00V C00W 1.375(5) . ?
C00V C00X 1.382(5) . ?
C00V H015 0.9500 . ?
C00W C00X 1.387(5) 3_565 ?
C00W H016 0.9500 . ?
C00X H017 0.9500 . ?
C00Y H018 0.9800 . ?
C00Y H019 0.9800 . ?
C00Y H01A 0.9800 . ?
C00Z H01B 0.9900 . ?
C00Z H01C 0.9900 . ?
C1 H1A 0.9800 . ?
C1 H1B 0.9800 . ?
C1 H1C 0.9800 . ?
C2 H2A 0.9800 . ?
C2 H2B 0.9800 . ?
C2 H2C 0.9800 . ?
